data_7705557
loop_
_publ_author_name
'R\"osch, Andreas'
'Herzog, Christoph M.'
'Schreiner, Simon H. F.'
'G\"orls, Helmar'
'Kretschmer, Robert'

_publ_section_title
;
 Ditopic bis(<i>N</i>,<i>N</i>',<i>N</i>'-substituted 1,2-ethanediamine)
 ligands: synthesis and coordination chemistry.
;
_journal_issue 39
_journal_name_full 'Dalton transactions (Cambridge, England : 2003)'
_journal_page_first 13818
_journal_page_last 13828
_journal_paper_doi 10.1039/d0dt03124k
_journal_volume 49
_journal_year 2020
_chemical_formula_moiety '2(C20 H36 Al2 N4), C4 H8 O'
_chemical_formula_sum 'C22 H40 Al2 N4 O0.5'
_chemical_formula_weight 422.54
_space_group_crystal_system monoclinic
_space_group_IT_number 14
_space_group_name_Hall '-P 2ybc'
_space_group_name_H-M_alt 'P 1 21/c 1'
_atom_sites_solution_hydrogens mixed
_audit_creation_method SHELXL-2018/3
_audit_update_record
;
2020-08-31 deposited with the CCDC.	2020-09-24 downloaded from the CCDC.
;
_cell_angle_alpha 90
_cell_angle_beta 95.948(2)
_cell_angle_gamma 90
_cell_formula_units_Z 4
_cell_length_a 12.0676(3)
_cell_length_b 13.4021(3)
_cell_length_c 15.1427(3)
_cell_measurement_reflns_used 14061
_cell_measurement_temperature 123(2)
_cell_measurement_theta_max 74.223
_cell_measurement_theta_min 3.683
_cell_volume 2435.86(10)
_computing_cell_refinement 'CrysAlisPro 1.171.38.43 (Rigaku OD, 2015)'
_computing_data_collection 'CrysAlisPro 1.171.38.43 (Rigaku OD, 2015)'
_computing_data_reduction 'CrysAlisPro 1.171.38.43 (Rigaku OD, 2015)'
_computing_molecular_graphics SHELXTL/PC
_computing_publication_material 'SHELXL-2018/3 (Sheldrick, 2018)'
_computing_structure_refinement 'SHELXL-2018/3 (Sheldrick, 2018)'
_computing_structure_solution 'SHELXS-97 (Sheldrick, 2008)'
_diffrn_ambient_temperature 123(2)
_diffrn_measured_fraction_theta_full 0.999
_diffrn_measured_fraction_theta_max 0.974
_diffrn_measurement_device_type 'Xcalibur, AtlasS2, Gemini ultra'
_diffrn_measurement_method '\w scans'
_diffrn_radiation_type CuK\a
_diffrn_radiation_wavelength 1.54184
_diffrn_reflns_av_R_equivalents 0.0281
_diffrn_reflns_av_unetI/netI 0.0279
_diffrn_reflns_Laue_measured_fraction_full 0.999
_diffrn_reflns_Laue_measured_fraction_max 0.974
_diffrn_reflns_limit_h_max 13
_diffrn_reflns_limit_h_min -14
_diffrn_reflns_limit_k_max 16
_diffrn_reflns_limit_k_min -14
_diffrn_reflns_limit_l_max 18
_diffrn_reflns_limit_l_min -18
_diffrn_reflns_number 14061
_diffrn_reflns_point_group_measured_fraction_full 0.999
_diffrn_reflns_point_group_measured_fraction_max 0.974
_diffrn_reflns_theta_full 67.684
_diffrn_reflns_theta_max 74.223
_diffrn_reflns_theta_min 3.683
_diffrn_source 'micro-focus sealed X-ray tube'
_exptl_absorpt_coefficient_mu 1.197
_exptl_absorpt_correction_T_max 0.975
_exptl_absorpt_correction_T_min 0.965
_exptl_absorpt_correction_type gaussian
_exptl_absorpt_process_details
; 
CrysAlisPro 1.171.38.43 (Rigaku Oxford Diffraction, 2015) 
Numerical absorption correction based on gaussian integration over 
   a multifaceted crystal model 
Empirical absorption correction using spherical harmonics, 
 implemented in SCALE3 ABSPACK scaling algorithm. 
;
_exptl_crystal_colour colourless
_exptl_crystal_density_diffrn 1.152
_exptl_crystal_density_method 'not measured'
_exptl_crystal_description prism
_exptl_crystal_F_000 920
_exptl_crystal_size_max 0.128
_exptl_crystal_size_mid 0.122
_exptl_crystal_size_min 0.102
_refine_diff_density_max 0.243
_refine_diff_density_min -0.271
_refine_diff_density_rms 0.046
_refine_ls_extinction_method none
_refine_ls_goodness_of_fit_ref 1.067
_refine_ls_hydrogen_treatment mixed
_refine_ls_matrix_type full
_refine_ls_number_parameters 296
_refine_ls_number_reflns 4836
_refine_ls_number_restraints 0
_refine_ls_restrained_S_all 1.067
_refine_ls_R_factor_all 0.0447
_refine_ls_R_factor_gt 0.0403
_refine_ls_shift/su_max 0.001
_refine_ls_shift/su_mean 0.000
_refine_ls_structure_factor_coef Fsqd
_refine_ls_weighting_details 'w=1/[\s^2^(Fo^2^)+(0.0412P)^2^+1.4630P] where P=(Fo^2^+2Fc^2^)/3'
_refine_ls_weighting_scheme calc
_refine_ls_wR_factor_gt 0.1076
_refine_ls_wR_factor_ref 0.1107
_reflns_Friedel_coverage 0.000
_reflns_number_gt 4327
_reflns_number_total 4836
_reflns_threshold_expression 'I > 2\s(I)'
_cod_data_source_file d0dt03124k2.cif
_cod_data_source_block FO7255_1kAlH2
_cod_depositor_comments 'Adding full bibliography for 7705549--7705563.cif.'
_cod_original_sg_symbol_H-M 'P 21/c'
_cod_original_formula_sum 'C22 H40 Al2 N4 O0.50'
_cod_database_code 7705557
_shelx_shelxl_version_number 2018/3
_shelx_space_group_comment
; 
The symmetry employed for this shelxl refinement is uniquely defined 
by the following loop, which should always be used as a source of 
symmetry information in preference to the above space-group names. 
They are only intended as comments. 
;
_shelx_estimated_absorpt_t_min 0.862
_shelx_estimated_absorpt_t_max 0.888

loop_
_space_group_symop_operation_xyz
'x, y, z'
'-x, y+1/2, -z+1/2'
'-x, -y, -z'
'x, -y-1/2, z-1/2'

loop_
_atom_site_label
_atom_site_type_symbol
_atom_site_fract_x
_atom_site_fract_y
_atom_site_fract_z
_atom_site_U_iso_or_equiv
_atom_site_adp_type
_atom_site_occupancy
_atom_site_site_symmetry_order
_atom_site_calc_flag
_atom_site_refinement_flags_posn
_atom_site_refinement_flags_adp
_atom_site_refinement_flags_occupancy
_atom_site_disorder_assembly
_atom_site_disorder_group
Al1 Al 0.49554(4) 0.44553(4) 0.70355(3) 0.02818(13) Uani 1 1 d . . . . .
Al2 Al 0.04551(4) 0.37280(4) 0.25694(4) 0.03153(14) Uani 1 1 d . . . . .
N1 N 0.62529(11) 0.35316(10) 0.69821(8) 0.0238(3) Uani 1 1 d . . . . .
N2 N 0.44793(11) 0.41211(11) 0.58744(9) 0.0280(3) Uani 1 1 d . . . . .
N3 N 0.17036(12) 0.34758(11) 0.33489(9) 0.0301(3) Uani 1 1 d . . . . .
N4 N 0.10519(12) 0.27654(11) 0.17135(10) 0.0327(3) Uani 1 1 d . . . . .
C1 C 0.73253(14) 0.38735(14) 0.74699(11) 0.0310(4) Uani 1 1 d . . . . .
H1A H 0.748197 0.456528 0.729016 0.037 Uiso 1 1 calc R U . . .
H1AB H 0.793963 0.344280 0.730853 0.037 Uiso 1 1 calc R U . . .
C2 C 0.72805(15) 0.38369(14) 0.84629(12) 0.0351(4) Uani 1 1 d . . . . .
H2A H 0.669574 0.429768 0.862954 0.042 Uiso 1 1 calc R U . . .
H2AB H 0.800357 0.405990 0.876757 0.042 Uiso 1 1 calc R U . . .
C3 C 0.70305(16) 0.27853(15) 0.87626(12) 0.0378(4) Uani 1 1 d . . . . .
H3A H 0.765032 0.233402 0.865105 0.045 Uiso 1 1 calc R U . . .
H3AB H 0.695688 0.278291 0.940772 0.045 Uiso 1 1 calc R U . . .
C4 C 0.59585(16) 0.24223(14) 0.82572(11) 0.0347(4) Uani 1 1 d . . . . .
H4A H 0.532884 0.282870 0.842633 0.042 Uiso 1 1 calc R U . . .
H4AB H 0.582523 0.172067 0.842136 0.042 Uiso 1 1 calc R U . . .
C5 C 0.60037(15) 0.24915(13) 0.72587(11) 0.0313(4) Uani 1 1 d . . . . .
H5A H 0.658613 0.203477 0.708130 0.038 Uiso 1 1 calc R U . . .
H5AB H 0.527973 0.227716 0.694959 0.038 Uiso 1 1 calc R U . . .
C6 C 0.63822(14) 0.35643(14) 0.60103(10) 0.0293(4) Uani 1 1 d . . . . .
H6A H 0.686536 0.300708 0.585652 0.035 Uiso 1 1 calc R U . . .
H6AB H 0.674654 0.419771 0.586792 0.035 Uiso 1 1 calc R U . . .
C7 C 0.52588(14) 0.34847(14) 0.54634(11) 0.0302(4) Uani 1 1 d . . . . .
H7A H 0.532025 0.370412 0.484614 0.036 Uiso 1 1 calc R U . . .
H7AB H 0.499599 0.278461 0.544954 0.036 Uiso 1 1 calc R U . . .
C8 C 0.34445(13) 0.42745(12) 0.54149(10) 0.0260(3) Uani 1 1 d . . . . .
C9 C 0.27003(14) 0.49532(12) 0.57484(11) 0.0273(3) Uani 1 1 d . . . . .
H9 H 0.289731 0.527705 0.630050 0.033 Uiso 1 1 calc R U . . .
C10 C 0.16826(14) 0.51484(13) 0.52724(11) 0.0298(4) Uani 1 1 d . . . . .
H10 H 0.119529 0.561828 0.549946 0.036 Uiso 1 1 calc R U . . .
C11 C 0.13539(13) 0.46767(13) 0.44722(11) 0.0287(3) Uani 1 1 d . . . . .
H11 H 0.065427 0.483054 0.415462 0.034 Uiso 1 1 calc R U . . .
C12 C 0.20623(13) 0.39680(12) 0.41321(11) 0.0263(3) Uani 1 1 d . . . . .
C13 C 0.31011(14) 0.37874(12) 0.46095(11) 0.0270(3) Uani 1 1 d . . . . .
H13 H 0.359032 0.331988 0.438150 0.032 Uiso 1 1 calc R U . . .
C14 C 0.23983(15) 0.26694(14) 0.30659(12) 0.0354(4) Uani 1 1 d . . . . .
H14A H 0.264903 0.223401 0.357593 0.042 Uiso 1 1 calc R U . . .
H14B H 0.306384 0.294552 0.282177 0.042 Uiso 1 1 calc R U . . .
C15 C 0.16958(17) 0.20768(14) 0.23567(13) 0.0391(4) Uani 1 1 d . . . . .
H15A H 0.218575 0.164624 0.203464 0.047 Uiso 1 1 calc R U . . .
H15B H 0.117301 0.164134 0.264093 0.047 Uiso 1 1 calc R U . . .
C16 C 0.01947(17) 0.21627(15) 0.11640(15) 0.0457(5) Uani 1 1 d . . . . .
H16A H -0.032403 0.186153 0.155393 0.055 Uiso 1 1 calc R U . . .
H16B H 0.056599 0.161435 0.087009 0.055 Uiso 1 1 calc R U . . .
C17 C -0.0455(2) 0.27999(19) 0.04673(17) 0.0589(7) Uani 1 1 d . . . . .
H17A H -0.084903 0.333399 0.076134 0.071 Uiso 1 1 calc R U . . .
H17B H -0.102138 0.238412 0.011922 0.071 Uiso 1 1 calc R U . . .
C18 C 0.0310(2) 0.3263(2) -0.01505(15) 0.0618(7) Uani 1 1 d . . . . .
H18A H -0.012365 0.370281 -0.058387 0.074 Uiso 1 1 calc R U . . .
H18B H 0.065948 0.273329 -0.048307 0.074 Uiso 1 1 calc R U . . .
C19 C 0.1209(2) 0.38681(18) 0.03946(14) 0.0512(5) Uani 1 1 d . . . . .
H19A H 0.174672 0.412605 -0.000101 0.061 Uiso 1 1 calc R U . . .
H19B H 0.086165 0.444658 0.066518 0.061 Uiso 1 1 calc R U . . .
C20 C 0.18219(16) 0.32370(16) 0.11207(13) 0.0403(4) Uani 1 1 d . . . . .
H20A H 0.224232 0.270695 0.084498 0.048 Uiso 1 1 calc R U . . .
H20B H 0.236585 0.366095 0.148301 0.048 Uiso 1 1 calc R U . . .
O1T O 0.4378(3) -0.1064(3) 0.4798(3) 0.0671(10) Uani 0.5 1 d . . P A -1
C1T C 0.3691(5) -0.0265(4) 0.4480(3) 0.0586(12) Uani 0.5 1 d . . P A -1
H1TA H 0.293100 -0.033751 0.466405 0.070 Uiso 0.5 1 calc R U P A -1
H1TB H 0.364095 -0.022248 0.382466 0.070 Uiso 0.5 1 calc R U P A -1
C2T C 0.428(2) 0.0651(16) 0.4911(9) 0.061(3) Uani 0.5 1 d . . P A -1
H2TA H 0.433408 0.117896 0.446088 0.073 Uiso 0.5 1 calc R U P A -1
H2TB H 0.384371 0.091879 0.537960 0.073 Uiso 0.5 1 calc R U P A -1
C3T C 0.5365(5) 0.0362(4) 0.5289(4) 0.0584(12) Uani 0.5 1 d . . P A -1
H3TA H 0.540991 0.035831 0.594593 0.070 Uiso 0.5 1 calc R U P A -1
H3TB H 0.593772 0.082210 0.510184 0.070 Uiso 0.5 1 calc R U P A -1
C4T C 0.553(2) -0.0704(17) 0.4927(13) 0.094(6) Uani 0.5 1 d . . P A -1
H4TA H 0.586887 -0.068839 0.436058 0.112 Uiso 0.5 1 calc R U P A -1
H4TB H 0.599033 -0.111966 0.536189 0.112 Uiso 0.5 1 calc R U P A -1
H1 H 0.5530(19) 0.5477(18) 0.7257(16) 0.053(7) Uiso 1 1 d . . . . .
H2 H 0.4162(18) 0.4127(17) 0.7713(15) 0.045(6) Uiso 1 1 d . . . . .
H3 H 0.0316(18) 0.4772(17) 0.2162(15) 0.047(6) Uiso 1 1 d . . . . .
H4 H -0.0677(18) 0.3312(17) 0.2726(15) 0.047(6) Uiso 1 1 d . . . . .

loop_
_atom_site_aniso_label
_atom_site_aniso_U_11
_atom_site_aniso_U_22
_atom_site_aniso_U_33
_atom_site_aniso_U_23
_atom_site_aniso_U_13
_atom_site_aniso_U_12
Al1 0.0307(3) 0.0299(3) 0.0235(2) -0.00264(19) 0.00105(19) 0.0054(2)
Al2 0.0250(3) 0.0327(3) 0.0357(3) -0.0056(2) -0.0020(2) 0.0018(2)
N1 0.0256(7) 0.0237(7) 0.0220(6) 0.0014(5) 0.0015(5) -0.0013(5)
N2 0.0287(7) 0.0320(7) 0.0230(6) -0.0014(6) 0.0015(5) 0.0051(6)
N3 0.0295(7) 0.0295(7) 0.0301(7) -0.0036(6) -0.0018(6) 0.0040(6)
N4 0.0302(7) 0.0305(8) 0.0356(8) -0.0086(6) -0.0054(6) 0.0008(6)
C1 0.0256(8) 0.0357(9) 0.0311(8) 0.0001(7) -0.0001(7) -0.0053(7)
C2 0.0343(9) 0.0401(10) 0.0293(9) -0.0025(7) -0.0047(7) -0.0047(8)
C3 0.0428(10) 0.0411(10) 0.0283(8) 0.0064(7) -0.0018(7) 0.0039(8)
C4 0.0433(10) 0.0286(9) 0.0318(9) 0.0078(7) 0.0018(7) -0.0030(7)
C5 0.0389(9) 0.0225(8) 0.0315(8) 0.0013(7) -0.0012(7) -0.0024(7)
C6 0.0305(8) 0.0360(9) 0.0221(8) 0.0010(6) 0.0050(6) 0.0039(7)
C7 0.0321(9) 0.0360(9) 0.0223(8) -0.0023(7) 0.0023(6) 0.0067(7)
C8 0.0276(8) 0.0261(8) 0.0246(7) 0.0040(6) 0.0041(6) -0.0001(6)
C9 0.0299(8) 0.0270(8) 0.0255(8) -0.0025(6) 0.0051(6) -0.0005(6)
C10 0.0284(8) 0.0274(8) 0.0348(9) 0.0000(7) 0.0095(7) 0.0015(7)
C11 0.0225(8) 0.0304(9) 0.0333(9) 0.0012(7) 0.0031(6) -0.0001(6)
C12 0.0279(8) 0.0250(8) 0.0259(7) 0.0002(6) 0.0028(6) -0.0015(6)
C13 0.0286(8) 0.0258(8) 0.0266(8) -0.0007(6) 0.0032(6) 0.0034(6)
C14 0.0370(9) 0.0341(9) 0.0331(9) -0.0063(7) -0.0052(7) 0.0106(8)
C15 0.0439(10) 0.0306(9) 0.0409(10) -0.0058(8) -0.0056(8) 0.0071(8)
C16 0.0397(10) 0.0374(10) 0.0564(12) -0.0190(9) -0.0124(9) -0.0011(8)
C17 0.0502(13) 0.0553(14) 0.0644(15) -0.0277(12) -0.0267(11) 0.0110(11)
C18 0.0772(17) 0.0612(15) 0.0408(12) -0.0150(11) -0.0230(11) 0.0274(13)
C19 0.0623(14) 0.0530(13) 0.0376(11) -0.0004(9) 0.0014(10) 0.0092(11)
C20 0.0371(10) 0.0487(11) 0.0346(9) -0.0066(8) 0.0011(8) 0.0032(8)
O1T 0.074(2) 0.0372(19) 0.096(3) 0.0021(18) 0.040(2) -0.0004(17)
C1T 0.083(4) 0.048(3) 0.046(2) 0.004(2) 0.010(2) -0.005(3)
C2T 0.095(9) 0.042(6) 0.051(3) 0.001(3) 0.025(4) 0.000(5)
C3T 0.072(4) 0.046(3) 0.061(3) 0.009(2) 0.026(3) -0.005(3)
C4T 0.098(10) 0.039(5) 0.156(16) -0.003(10) 0.072(13) -0.003(6)

loop_
_atom_type_symbol
_atom_type_description
_atom_type_scat_dispersion_real
_atom_type_scat_dispersion_imag
_atom_type_scat_source
C C 0.0181 0.0091 'International Tables Vol C Tables 4.2.6.8 and 6.1.1.4'
H H 0.0000 0.0000 'International Tables Vol C Tables 4.2.6.8 and 6.1.1.4'
Al Al 0.2130 0.2455 'International Tables Vol C Tables 4.2.6.8 and 6.1.1.4'
N N 0.0311 0.0180 'International Tables Vol C Tables 4.2.6.8 and 6.1.1.4'
O O 0.0492 0.0322 'International Tables Vol C Tables 4.2.6.8 and 6.1.1.4'

loop_
_geom_angle_atom_site_label_1
_geom_angle_atom_site_label_2
_geom_angle_atom_site_label_3
_geom_angle
_geom_angle_site_symmetry_1
_geom_angle_site_symmetry_3
_geom_angle_publ_flag
N2 Al1 N1 88.80(6) . . ?
N2 Al1 H1 120.4(9) . . ?
N1 Al1 H1 102.7(9) . . ?
N2 Al1 H2 114.3(8) . . ?
N1 Al1 H2 113.1(8) . . ?
H1 Al1 H2 113.7(12) . . ?
N3 Al2 N4 88.37(6) . . ?
N3 Al2 H3 118.2(8) . . ?
N4 Al2 H3 110.9(8) . . ?
N3 Al2 H4 121.4(8) . . ?
N4 Al2 H4 104.7(9) . . ?
H3 Al2 H4 109.7(12) . . ?
C1 N1 C5 109.66(13) . . ?
C1 N1 C6 107.70(12) . . ?
C5 N1 C6 110.32(13) . . ?
C1 N1 Al1 115.52(10) . . ?
C5 N1 Al1 112.57(10) . . ?
C6 N1 Al1 100.55(9) . . ?
C8 N2 C7 117.54(13) . . ?
C8 N2 Al1 128.28(11) . . ?
C7 N2 Al1 113.44(10) . . ?
C12 N3 C14 117.75(14) . . ?
C12 N3 Al2 128.43(12) . . ?
C14 N3 Al2 113.79(11) . . ?
C16 N4 C20 109.32(15) . . ?
C16 N4 C15 108.12(15) . . ?
C20 N4 C15 109.71(14) . . ?
C16 N4 Al2 115.55(12) . . ?
C20 N4 Al2 113.64(12) . . ?
C15 N4 Al2 99.91(11) . . ?
N1 C1 C2 111.32(14) . . ?
N1 C1 H1A 109.4 . . ?
C2 C1 H1A 109.4 . . ?
N1 C1 H1AB 109.4 . . ?
C2 C1 H1AB 109.4 . . ?
H1A C1 H1AB 108.0 . . ?
C1 C2 C3 110.85(15) . . ?
C1 C2 H2A 109.5 . . ?
C3 C2 H2A 109.5 . . ?
C1 C2 H2AB 109.5 . . ?
C3 C2 H2AB 109.5 . . ?
H2A C2 H2AB 108.1 . . ?
C4 C3 C2 109.43(14) . . ?
C4 C3 H3A 109.8 . . ?
C2 C3 H3A 109.8 . . ?
C4 C3 H3AB 109.8 . . ?
C2 C3 H3AB 109.8 . . ?
H3A C3 H3AB 108.2 . . ?
C3 C4 C5 111.48(15) . . ?
C3 C4 H4A 109.3 . . ?
C5 C4 H4A 109.3 . . ?
C3 C4 H4AB 109.3 . . ?
C5 C4 H4AB 109.3 . . ?
H4A C4 H4AB 108.0 . . ?
N1 C5 C4 111.37(14) . . ?
N1 C5 H5A 109.4 . . ?
C4 C5 H5A 109.4 . . ?
N1 C5 H5AB 109.4 . . ?
C4 C5 H5AB 109.4 . . ?
H5A C5 H5AB 108.0 . . ?
N1 C6 C7 110.88(13) . . ?
N1 C6 H6A 109.5 . . ?
C7 C6 H6A 109.5 . . ?
N1 C6 H6AB 109.5 . . ?
C7 C6 H6AB 109.5 . . ?
H6A C6 H6AB 108.1 . . ?
N2 C7 C6 107.80(13) . . ?
N2 C7 H7A 110.1 . . ?
C6 C7 H7A 110.1 . . ?
N2 C7 H7AB 110.1 . . ?
C6 C7 H7AB 110.1 . . ?
H7A C7 H7AB 108.5 . . ?
N2 C8 C13 122.51(15) . . ?
N2 C8 C9 119.51(15) . . ?
C13 C8 C9 117.97(15) . . ?
C10 C9 C8 120.01(15) . . ?
C10 C9 H9 120.0 . . ?
C8 C9 H9 120.0 . . ?
C9 C10 C11 121.80(15) . . ?
C9 C10 H10 119.1 . . ?
C11 C10 H10 119.1 . . ?
C10 C11 C12 119.76(15) . . ?
C10 C11 H11 120.1 . . ?
C12 C11 H11 120.1 . . ?
N3 C12 C13 122.84(15) . . ?
N3 C12 C11 119.03(15) . . ?
C13 C12 C11 118.13(15) . . ?
C12 C13 C8 122.28(15) . . ?
C12 C13 H13 118.9 . . ?
C8 C13 H13 118.9 . . ?
N3 C14 C15 107.39(14) . . ?
N3 C14 H14A 110.2 . . ?
C15 C14 H14A 110.2 . . ?
N3 C14 H14B 110.2 . . ?
C15 C14 H14B 110.2 . . ?
H14A C14 H14B 108.5 . . ?
N4 C15 C14 110.53(15) . . ?
N4 C15 H15A 109.5 . . ?
C14 C15 H15A 109.5 . . ?
N4 C15 H15B 109.5 . . ?
C14 C15 H15B 109.5 . . ?
H15A C15 H15B 108.1 . . ?
N4 C16 C17 111.23(17) . . ?
N4 C16 H16A 109.4 . . ?
C17 C16 H16A 109.4 . . ?
N4 C16 H16B 109.4 . . ?
C17 C16 H16B 109.4 . . ?
H16A C16 H16B 108.0 . . ?
C16 C17 C18 110.92(19) . . ?
C16 C17 H17A 109.5 . . ?
C18 C17 H17A 109.5 . . ?
C16 C17 H17B 109.5 . . ?
C18 C17 H17B 109.5 . . ?
H17A C17 H17B 108.0 . . ?
C17 C18 C19 109.18(18) . . ?
C17 C18 H18A 109.8 . . ?
C19 C18 H18A 109.8 . . ?
C17 C18 H18B 109.8 . . ?
C19 C18 H18B 109.8 . . ?
H18A C18 H18B 108.3 . . ?
C20 C19 C18 111.2(2) . . ?
C20 C19 H19A 109.4 . . ?
C18 C19 H19A 109.4 . . ?
C20 C19 H19B 109.4 . . ?
C18 C19 H19B 109.4 . . ?
H19A C19 H19B 108.0 . . ?
N4 C20 C19 112.54(17) . . ?
N4 C20 H20A 109.1 . . ?
C19 C20 H20A 109.1 . . ?
N4 C20 H20B 109.1 . . ?
C19 C20 H20B 109.1 . . ?
H20A C20 H20B 107.8 . . ?
C1T O1T C4T 108.2(10) . . ?
O1T C1T C2T 103.6(9) . . ?
O1T C1T H1TA 111.0 . . ?
C2T C1T H1TA 111.0 . . ?
O1T C1T H1TB 111.0 . . ?
C2T C1T H1TB 111.0 . . ?
H1TA C1T H1TB 109.0 . . ?
C3T C2T C1T 108.5(15) . . ?
C3T C2T H2TA 110.0 . . ?
C1T C2T H2TA 110.0 . . ?
C3T C2T H2TB 110.0 . . ?
C1T C2T H2TB 110.0 . . ?
H2TA C2T H2TB 108.4 . . ?
C2T C3T C4T 104.6(14) . . ?
C2T C3T H3TA 110.8 . . ?
C4T C3T H3TA 110.8 . . ?
C2T C3T H3TB 110.8 . . ?
C4T C3T H3TB 110.8 . . ?
H3TA C3T H3TB 108.9 . . ?
O1T C4T C3T 101.4(16) . . ?
O1T C4T H4TA 111.5 . . ?
C3T C4T H4TA 111.5 . . ?
O1T C4T H4TB 111.5 . . ?
C3T C4T H4TB 111.5 . . ?
H4TA C4T H4TB 109.3 . . ?

loop_
_geom_bond_atom_site_label_1
_geom_bond_atom_site_label_2
_geom_bond_distance
_geom_bond_site_symmetry_2
_geom_bond_publ_flag
Al1 N2 1.8473(14) . ?
Al1 N1 2.0042(14) . ?
Al1 H1 1.56(2) . ?
Al1 H2 1.54(2) . ?
Al2 N3 1.8464(15) . ?
Al2 N4 2.0140(15) . ?
Al2 H3 1.53(2) . ?
Al2 H4 1.52(2) . ?
N1 C1 1.494(2) . ?
N1 C5 1.495(2) . ?
N1 C6 1.496(2) . ?
N2 C8 1.381(2) . ?
N2 C7 1.456(2) . ?
N3 C12 1.387(2) . ?
N3 C14 1.459(2) . ?
N4 C16 1.496(2) . ?
N4 C20 1.497(3) . ?
N4 C15 1.499(2) . ?
C1 C2 1.511(2) . ?
C1 H1A 0.9900 . ?
C1 H1AB 0.9900 . ?
C2 C3 1.520(3) . ?
C2 H2A 0.9900 . ?
C2 H2AB 0.9900 . ?
C3 C4 1.514(3) . ?
C3 H3A 0.9900 . ?
C3 H3AB 0.9900 . ?
C4 C5 1.521(2) . ?
C4 H4A 0.9900 . ?
C4 H4AB 0.9900 . ?
C5 H5A 0.9900 . ?
C5 H5AB 0.9900 . ?
C6 C7 1.517(2) . ?
C6 H6A 0.9900 . ?
C6 H6AB 0.9900 . ?
C7 H7A 0.9900 . ?
C7 H7AB 0.9900 . ?
C8 C13 1.407(2) . ?
C8 C9 1.408(2) . ?
C9 C10 1.383(2) . ?
C9 H9 0.9500 . ?
C10 C11 1.388(2) . ?
C10 H10 0.9500 . ?
C11 C12 1.410(2) . ?
C11 H11 0.9500 . ?
C12 C13 1.402(2) . ?
C13 H13 0.9500 . ?
C14 C15 1.521(2) . ?
C14 H14A 0.9900 . ?
C14 H14B 0.9900 . ?
C15 H15A 0.9900 . ?
C15 H15B 0.9900 . ?
C16 C17 1.512(3) . ?
C16 H16A 0.9900 . ?
C16 H16B 0.9900 . ?
C17 C18 1.514(4) . ?
C17 H17A 0.9900 . ?
C17 H17B 0.9900 . ?
C18 C19 1.527(3) . ?
C18 H18A 0.9900 . ?
C18 H18B 0.9900 . ?
C19 C20 1.518(3) . ?
C19 H19A 0.9900 . ?
C19 H19B 0.9900 . ?
C20 H20A 0.9900 . ?
C20 H20B 0.9900 . ?
O1T C1T 1.408(6) . ?
O1T C4T 1.46(3) . ?
C1T C2T 1.53(2) . ?
C1T H1TA 0.9900 . ?
C1T H1TB 0.9900 . ?
C2T C3T 1.43(2) . ?
C2T H2TA 0.9900 . ?
C2T H2TB 0.9900 . ?
C3T C4T 1.55(2) . ?
C3T H3TA 0.9900 . ?
C3T H3TB 0.9900 . ?
C4T H4TA 0.9900 . ?
C4T H4TB 0.9900 . ?
